data_7126542
loop_
_publ_author_name
'Chen, Yu'
'Quan, Yangjian'
'Xie, Zuowei'

_publ_section_title
;
 Ir-catalyzed selective dehydrogenative cross-coupling of aryls with
 o-carboranes via a mixed directing-group strategy.
;
_journal_issue 51
_journal_name_full 'Chemical communications (Cambridge, England)'
_journal_page_first 7001
_journal_page_last 7004
_journal_paper_doi 10.1039/d0cc02531c
_journal_volume 56
_journal_year 2020
_chemical_formula_sum 'C17 H23.25 B10 N'
_chemical_formula_weight 349.71
_space_group_crystal_system orthorhombic
_space_group_IT_number 62
_space_group_name_Hall '-P 2ac 2n'
_space_group_name_H-M_alt 'P n m a'
_atom_sites_solution_hydrogens geom
_audit_creation_method SHELXL-2014/6
_audit_update_record
;
2020-03-02 deposited with the CCDC.	2020-05-15 downloaded from the CCDC.
;
_cell_angle_alpha 90
_cell_angle_beta 90
_cell_angle_gamma 90
_cell_formula_units_Z 4
_cell_length_a 10.6954(6)
_cell_length_b 10.2783(6)
_cell_length_c 18.0417(9)
_cell_measurement_reflns_used 260
_cell_measurement_temperature 296(2)
_cell_measurement_theta_max 15
_cell_measurement_theta_min 15
_cell_volume 1983.33(19)
_computing_cell_refinement 'BRUKER D8VENTURE DIFFRACTOMETER'
_computing_data_collection 'BRUKER D8VENTURE DIFFRACTOMETER'
_computing_data_reduction 'BRUKER D8VENTURE DIFFRACTOMETER'
_computing_molecular_graphics 'BRUKER SHELXTL'
_computing_publication_material 'BRUKER SHELXTL'
_computing_structure_refinement 'SHELXL-2014/6 (Sheldrick, 2014)'
_diffrn_ambient_temperature 296(2)
_diffrn_measured_fraction_theta_full 0.997
_diffrn_measured_fraction_theta_max 0.997
_diffrn_measurement_device_type 'BRUKER D8VENTURE DIFFRACTOMETER'
_diffrn_measurement_method 'PHI & OMEGA SCAN'
_diffrn_radiation_type MoK\a
_diffrn_radiation_wavelength 0.71073
_diffrn_reflns_av_R_equivalents 0.0470
_diffrn_reflns_av_unetI/netI 0.0163
_diffrn_reflns_Laue_measured_fraction_full 0.997
_diffrn_reflns_Laue_measured_fraction_max 0.997
_diffrn_reflns_limit_h_max 12
_diffrn_reflns_limit_h_min -12
_diffrn_reflns_limit_k_max 12
_diffrn_reflns_limit_k_min -12
_diffrn_reflns_limit_l_max 21
_diffrn_reflns_limit_l_min -21
_diffrn_reflns_number 44175
_diffrn_reflns_point_group_measured_fraction_full 0.997
_diffrn_reflns_point_group_measured_fraction_max 0.997
_diffrn_reflns_theta_full 25.242
_diffrn_reflns_theta_max 25.248
_diffrn_reflns_theta_min 2.214
_exptl_absorpt_coefficient_mu 0.060
_exptl_absorpt_correction_T_max 0.7456
_exptl_absorpt_correction_T_min 0.6349
_exptl_absorpt_correction_type multi-scan
_exptl_crystal_colour colourless
_exptl_crystal_density_diffrn 1.171
_exptl_crystal_description block
_exptl_crystal_F_000 729
_exptl_crystal_size_max 0.500
_exptl_crystal_size_mid 0.400
_exptl_crystal_size_min 0.300
_refine_diff_density_max 0.423
_refine_diff_density_min -0.540
_refine_diff_density_rms 0.066
_refine_ls_extinction_method none
_refine_ls_goodness_of_fit_ref 1.096
_refine_ls_hydrogen_treatment constr
_refine_ls_matrix_type full
_refine_ls_number_parameters 148
_refine_ls_number_reflns 1899
_refine_ls_number_restraints 0
_refine_ls_restrained_S_all 1.096
_refine_ls_R_factor_all 0.0941
_refine_ls_R_factor_gt 0.0797
_refine_ls_shift/su_max 0.003
_refine_ls_shift/su_mean 0.001
_refine_ls_structure_factor_coef Fsqd
_refine_ls_weighting_details 'w=1/[\s^2^(Fo^2^)+(0.1517P)^2^+0.9328P] where P=(Fo^2^+2Fc^2^)/3'
_refine_ls_weighting_scheme calc
_refine_ls_wR_factor_gt 0.2376
_refine_ls_wR_factor_ref 0.2543
_reflns_Friedel_coverage 0.000
_reflns_number_gt 1517
_reflns_number_total 1899
_reflns_threshold_expression 'I > 2\s(I)'
_cod_data_source_file d0cc02531c2.cif
_cod_data_source_block 3at
_cod_depositor_comments 'Adding full bibliography for 7126537--7126543.cif.'
_cod_database_code 7126542
_shelx_space_group_comment
;
The symmetry employed for this shelxl refinement is uniquely defined
by the following loop, which should always be used as a source of
symmetry information in preference to the above space-group names.
They are only intended as comments.
;
_shelx_estimated_absorpt_t_min 0.971
_shelx_estimated_absorpt_t_max 0.982
_shelxl_version_number 2014/6

loop_
_space_group_symop_operation_xyz
'x, y, z'
'-x+1/2, -y, z+1/2'
'-x, y+1/2, -z'
'x+1/2, -y+1/2, -z+1/2'
'-x, -y, -z'
'x-1/2, y, -z-1/2'
'x, -y-1/2, z'
'-x-1/2, y-1/2, z-1/2'

loop_
_atom_site_label
_atom_site_type_symbol
_atom_site_fract_x
_atom_site_fract_y
_atom_site_fract_z
_atom_site_U_iso_or_equiv
_atom_site_adp_type
_atom_site_occupancy
_atom_site_site_symmetry_order
_atom_site_calc_flag
_atom_site_refinement_flags_posn
_atom_site_refinement_flags_adp
_atom_site_refinement_flags_occupancy
_atom_site_disorder_assembly
_atom_site_disorder_group
N1 N 0.6323(2) 0.1415(2) 0.61956(13) 0.0549(7) Uani 0.5 1 d . . P . .
C22 C 0.6323(2) 0.1415(2) 0.61956(13) 0.0549(7) Uani 0.5 1 d . . P . .
C1 C 0.7285(3) 0.2500 0.46364(18) 0.0433(8) Uani 1 2 d S T P . .
H1 H 0.6977 0.2500 0.5218 0.052 Uiso 1 2 calc R U P . .
C2 C 0.8305(3) 0.1655(3) 0.41354(17) 0.0583(8) Uani 0.5 1 d . . P . .
B9 B 0.8305(3) 0.1655(3) 0.41354(17) 0.0583(8) Uani 0.5 1 d . . P . .
C11 C 0.9221(5) 0.0884(7) 0.4526(4) 0.0686(16) Uani 0.5 1 d . . P . .
H11A H 0.9750 0.0448 0.4175 0.103 Uiso 0.5 1 calc R U P . .
H11B H 0.9721 0.1440 0.4834 0.103 Uiso 0.5 1 calc R U P . .
H11C H 0.8803 0.0251 0.4828 0.103 Uiso 0.5 1 calc R U P . .
C12 C 0.4569(3) 0.2500 0.47669(19) 0.0469(9) Uani 1 2 d S T P . .
C13 C 0.3449(4) 0.2500 0.4389(2) 0.0646(11) Uani 1 2 d S T P . .
H13A H 0.3458 0.2500 0.3873 0.077 Uiso 1 2 calc R U P . .
C14 C 0.2309(4) 0.2500 0.4754(3) 0.0754(14) Uani 1 2 d S T P . .
H14A H 0.1568 0.2500 0.4484 0.091 Uiso 1 2 calc R U P . .
C15 C 0.2272(4) 0.2500 0.5504(3) 0.0669(12) Uani 1 2 d S T P . .
H15A H 0.1506 0.2500 0.5748 0.080 Uiso 1 2 calc R U P . .
C16 C 0.3357(4) 0.2500 0.5906(2) 0.0593(10) Uani 1 2 d S T P . .
H16A H 0.3324 0.2500 0.6421 0.071 Uiso 1 2 calc R U P . .
C17 C 0.4514(3) 0.2500 0.5546(2) 0.0458(8) Uani 1 2 d S T P . .
C18 C 0.5671(3) 0.2500 0.59949(19) 0.0490(9) Uani 1 2 d S T P . .
C19 C 0.7462(2) 0.1817(3) 0.65234(13) 0.0555(7) Uani 1 1 d . . . . .
C20 C 0.8488(3) 0.1130(5) 0.67900(18) 0.0894(13) Uani 1 1 d . . . . .
H20A H 0.8495 0.0225 0.6795 0.107 Uiso 1 1 calc R U . . .
C21 C 0.9488(3) 0.1832(5) 0.70453(18) 0.129(3) Uani 1 1 d . . . . .
H21 H 1.0185 0.1392 0.7224 0.155 Uiso 1 1 calc R U . . .
B3 B 0.6786(3) 0.1106(3) 0.42277(17) 0.0514(8) Uani 1 1 d . . . . .
H3 H 0.6301 0.0275 0.4483 0.062 Uiso 1 1 calc R U . . .
B4 B 0.5802(4) 0.2500 0.4282(2) 0.0451(9) Uani 1 2 d S T P . .
B5 B 0.8530(5) 0.2500 0.3323(3) 0.0673(13) Uani 1 2 d S T P . .
H5 H 0.9203 0.2500 0.2862 0.081 Uiso 1 2 calc R U P . .
B6 B 0.7557(3) 0.1102(4) 0.33606(19) 0.0651(10) Uani 1 1 d . . . . .
H6 H 0.7618 0.0263 0.2984 0.078 Uiso 1 1 calc R U . . .
B7 B 0.5979(3) 0.1638(3) 0.34283(16) 0.0571(9) Uani 1 1 d . . . . .
H7 H 0.5204 0.1076 0.3188 0.069 Uiso 1 1 calc R U . . .
B8 B 0.7051(5) 0.2500 0.2864(2) 0.0665(13) Uani 1 2 d S T P . .
H8 H 0.6973 0.2500 0.2256 0.080 Uiso 1 2 calc R U P . .

loop_
_atom_site_aniso_label
_atom_site_aniso_U_11
_atom_site_aniso_U_22
_atom_site_aniso_U_33
_atom_site_aniso_U_23
_atom_site_aniso_U_13
_atom_site_aniso_U_12
N1 0.0544(14) 0.0562(15) 0.0540(14) 0.0074(11) 0.0044(11) -0.0008(11)
C22 0.0544(14) 0.0562(15) 0.0540(14) 0.0074(11) 0.0044(11) -0.0008(11)
C1 0.0423(18) 0.0468(18) 0.0407(17) 0.000 0.0051(14) 0.000
C2 0.0533(16) 0.0629(19) 0.0586(17) -0.0038(14) 0.0082(13) 0.0087(14)
B9 0.0533(16) 0.0629(19) 0.0586(17) -0.0038(14) 0.0082(13) 0.0087(14)
C11 0.039(3) 0.083(4) 0.083(4) -0.004(3) 0.000(3) 0.006(3)
C12 0.0395(18) 0.050(2) 0.051(2) 0.000 0.0012(14) 0.000
C13 0.046(2) 0.087(3) 0.061(2) 0.000 -0.0026(18) 0.000
C14 0.036(2) 0.095(3) 0.095(4) 0.000 -0.005(2) 0.000
C15 0.041(2) 0.072(3) 0.087(3) 0.000 0.015(2) 0.000
C16 0.054(2) 0.057(2) 0.067(2) 0.000 0.0148(18) 0.000
C17 0.0423(18) 0.0419(18) 0.053(2) 0.000 0.0065(15) 0.000
C18 0.0476(19) 0.059(2) 0.0406(17) 0.000 0.0087(14) 0.000
C19 0.0547(15) 0.0743(17) 0.0375(13) 0.0100(12) 0.0038(11) 0.0056(13)
C20 0.087(2) 0.125(3) 0.0557(18) 0.0339(19) 0.0126(17) 0.035(2)
C21 0.0625(19) 0.274(9) 0.0510(17) 0.028(3) -0.0069(14) 0.032(3)
B3 0.0531(16) 0.0461(15) 0.0549(17) -0.0065(13) 0.0038(13) -0.0006(13)
B4 0.041(2) 0.050(2) 0.044(2) 0.000 0.0023(16) 0.000
B5 0.057(3) 0.086(4) 0.059(3) 0.000 0.017(2) 0.000
B6 0.065(2) 0.076(2) 0.0542(19) -0.0181(16) 0.0078(15) 0.0073(17)
B7 0.0559(17) 0.069(2) 0.0468(16) -0.0084(14) 0.0013(13) -0.0025(15)
B8 0.068(3) 0.093(4) 0.039(2) 0.000 0.010(2) 0.000

loop_
_atom_type_symbol
_atom_type_description
_atom_type_scat_dispersion_real
_atom_type_scat_dispersion_imag
_atom_type_scat_source
C C 0.0033 0.0016 'International Tables Vol C Tables 4.2.6.8 and 6.1.1.4'
H H 0.0000 0.0000 'International Tables Vol C Tables 4.2.6.8 and 6.1.1.4'
B B 0.0013 0.0007 'International Tables Vol C Tables 4.2.6.8 and 6.1.1.4'
N N 0.0061 0.0033 'International Tables Vol C Tables 4.2.6.8 and 6.1.1.4'

loop_
_geom_angle_atom_site_label_1
_geom_angle_atom_site_label_2
_geom_angle_atom_site_label_3
_geom_angle
_geom_angle_site_symmetry_1
_geom_angle_site_symmetry_3
_geom_angle_publ_flag
C18 N1 C19 108.2(2) . . ?
B9 C1 C2 0.0 7_565 7_565 ?
B9 C1 C2 63.0 7_565 . ?
C2 C1 C2 63.0(3) 7_565 . ?
B9 C1 B3 61.92(17) 7_565 7_565 ?
C2 C1 B3 61.92(17) 7_565 7_565 ?
C2 C1 B3 114.3(2) . 7_565 ?
B9 C1 B3 114.3(2) 7_565 . ?
C2 C1 B3 114.3(2) 7_565 . ?
C2 C1 B3 61.92(17) . . ?
B3 C1 B3 115.1(3) 7_565 . ?
B9 C1 B4 113.9(2) 7_565 . ?
C2 C1 B4 113.9(2) 7_565 . ?
C2 C1 B4 113.9(2) . . ?
B3 C1 B4 62.99(15) 7_565 . ?
B3 C1 B4 62.99(15) . . ?
C11 C2 C1 117.9(3) . . ?
C11 C2 B6 122.3(4) . . ?
C1 C2 B6 108.1(2) . . ?
C11 C2 B5 126.7(4) . . ?
C1 C2 B5 106.9(2) . . ?
B6 C2 B5 62.4(2) . . ?
C11 C2 B3 114.3(3) . . ?
C1 C2 B3 60.05(16) . . ?
B6 C2 B3 61.95(18) . . ?
B5 C2 B3 112.2(3) . . ?
C11 C2 B9 123.3(3) . 7_565 ?
C1 C2 B9 58.50(13) . 7_565 ?
B6 C2 B9 109.44(17) . 7_565 ?
B5 C2 B9 59.68(13) . 7_565 ?
B3 C2 B9 109.06(15) . 7_565 ?
C11 C2 C2 123.3(3) . 7_565 ?
C1 C2 C2 58.50(13) . 7_565 ?
B6 C2 C2 109.44(17) . 7_565 ?
B5 C2 C2 59.68(13) . 7_565 ?
B3 C2 C2 109.06(15) . 7_565 ?
B9 C2 C2 0.0 7_565 7_565 ?
C13 C12 C17 117.3(3) . . ?
C13 C12 B4 116.8(3) . . ?
C17 C12 B4 125.9(3) . . ?
C12 C13 C14 122.0(4) . . ?
C15 C14 C13 120.0(4) . . ?
C14 C15 C16 120.4(4) . . ?
C15 C16 C17 120.3(4) . . ?
C16 C17 C12 120.1(3) . . ?
C16 C17 C18 119.1(3) . . ?
C12 C17 C18 120.8(3) . . ?
C22 C18 N1 0.0 7_565 7_565 ?
C22 C18 N1 109.7 7_565 . ?
N1 C18 N1 109.7(3) 7_565 . ?
C22 C18 C17 124.95(17) 7_565 . ?
N1 C18 C17 124.95(17) 7_565 . ?
N1 C18 C17 124.95(17) . . ?
C20 C19 C19 120.5(2) . 7_565 ?
C20 C19 N1 132.5(3) . . ?
C19 C19 N1 106.94(16) 7_565 . ?
C21 C20 C19 117.7(4) . . ?
C20 C21 C21 121.8(3) . 7_565 ?
C1 B3 C2 58.03(18) . . ?
C1 B3 B7 104.3(2) . . ?
C2 B3 B7 106.2(2) . . ?
C1 B3 B6 103.8(2) . . ?
C2 B3 B6 58.45(18) . . ?
B7 B3 B6 60.42(18) . . ?
C1 B3 B4 58.84(18) . . ?
C2 B3 B4 107.3(2) . . ?
B7 B3 B4 60.49(19) . . ?
B6 B3 B4 109.0(2) . . ?
C12 B4 C1 124.5(3) . . ?
C12 B4 B3 121.51(16) . 7_565 ?
C1 B4 B3 58.16(15) . 7_565 ?
C12 B4 B3 121.52(16) . . ?
C1 B4 B3 58.17(15) . . ?
B3 B4 B3 107.2(3) 7_565 . ?
C12 B4 B7 124.4(2) . 7_565 ?
C1 B4 B7 102.9(2) . 7_565 ?
B3 B4 B7 59.40(16) 7_565 7_565 ?
B3 B4 B7 106.8(2) . 7_565 ?
C12 B4 B7 124.4(2) . . ?
C1 B4 B7 102.9(2) . . ?
B3 B4 B7 106.8(2) 7_565 . ?
B3 B4 B7 59.40(16) . . ?
B7 B4 B7 59.4(3) 7_565 . ?
C2 B5 B9 60.6 . 7_565 ?
C2 B5 C2 60.6(3) . 7_565 ?
B9 B5 C2 0.0 7_565 7_565 ?
C2 B5 B6 58.48(18) . . ?
B9 B5 B6 107.1(3) 7_565 . ?
C2 B5 B6 107.1(3) 7_565 . ?
C2 B5 B6 107.1(3) . 7_565 ?
B9 B5 B6 58.48(18) 7_565 7_565 ?
C2 B5 B6 58.48(18) 7_565 7_565 ?
B6 B5 B6 108.1(3) . 7_565 ?
C2 B5 B8 105.8(3) . . ?
B9 B5 B8 105.8(3) 7_565 . ?
C2 B5 B8 105.8(3) 7_565 . ?
B6 B5 B8 59.9(2) . . ?
B6 B5 B8 59.9(2) 7_565 . ?
C2 B6 B3 59.60(18) . . ?
C2 B6 B5 59.2(2) . . ?
B3 B6 B5 107.8(2) . . ?
C2 B6 B8 106.6(3) . . ?
B3 B6 B8 107.6(2) . . ?
B5 B6 B8 60.3(2) . . ?
C2 B6 B7 106.6(2) . . ?
B3 B6 B7 59.74(17) . . ?
B5 B6 B7 107.9(3) . . ?
B8 B6 B7 59.7(2) . . ?
B3 B7 B8 108.0(3) . . ?
B3 B7 B7 108.03(15) . 7_565 ?
B8 B7 B7 59.99(13) . 7_565 ?
B3 B7 B6 59.83(18) . . ?
B8 B7 B6 60.1(2) . . ?
B7 B7 B6 108.04(17) 7_565 . ?
B3 B7 B4 60.11(16) . . ?
B8 B7 B4 108.4(2) . . ?
B7 B7 B4 60.28(13) 7_565 . ?
B6 B7 B4 108.3(2) . . ?
B7 B8 B7 60.0(3) . 7_565 ?
B7 B8 B6 60.19(18) . . ?
B7 B8 B6 108.1(3) 7_565 . ?
B7 B8 B6 108.1(3) . 7_565 ?
B7 B8 B6 60.18(18) 7_565 7_565 ?
B6 B8 B6 107.9(3) . 7_565 ?
B7 B8 B5 107.9(3) . . ?
B7 B8 B5 107.9(3) 7_565 . ?
B6 B8 B5 59.77(19) . . ?
B6 B8 B5 59.77(19) 7_565 . ?

loop_
_geom_bond_atom_site_label_1
_geom_bond_atom_site_label_2
_geom_bond_distance
_geom_bond_site_symmetry_2
_geom_bond_publ_flag
N1 C18 1.364(3) . ?
N1 C19 1.416(4) . ?
C1 B9 1.662(4) 7_565 ?
C1 C2 1.662(4) 7_565 ?
C1 C2 1.662(4) . ?
C1 B3 1.697(3) 7_565 ?
C1 B3 1.697(3) . ?
C1 B4 1.710(5) . ?
C2 C11 1.444(7) . ?
C2 B6 1.708(5) . ?
C2 B5 1.720(5) . ?
C2 B3 1.729(4) . ?
C2 B9 1.737(7) 7_565 ?
C2 C2 1.737(7) 7_565 ?
C12 C13 1.378(5) . ?
C12 C17 1.407(5) . ?
C12 B4 1.583(5) . ?
C13 C14 1.386(6) . ?
C14 C15 1.354(7) . ?
C15 C16 1.367(6) . ?
C16 C17 1.398(5) . ?
C17 C18 1.479(5) . ?
C18 C22 1.364(3) 7_565 ?
C18 N1 1.364(3) 7_565 ?
C19 C20 1.391(4) . ?
C19 C19 1.404(6) 7_565 ?
C20 C21 1.369(6) . ?
C21 C21 1.373(11) 7_565 ?
B3 B7 1.767(4) . ?
B3 B6 1.769(4) . ?
B3 B4 1.780(4) . ?
B4 B3 1.780(4) 7_565 ?
B4 B7 1.787(4) 7_565 ?
B4 B7 1.787(4) . ?
B5 B9 1.720(5) 7_565 ?
B5 C2 1.720(5) 7_565 ?
B5 B6 1.775(5) . ?
B5 B6 1.775(5) 7_565 ?
B5 B8 1.785(7) . ?
B6 B8 1.778(5) . ?
B6 B7 1.779(5) . ?
B7 B8 1.771(5) . ?
B7 B7 1.772(7) 7_565 ?
B8 B7 1.771(5) 7_565 ?
B8 B6 1.778(5) 7_565 ?
